data_2243464
loop_
_publ_author_name
'Twamley, Brendan'
'O'Boyle, Niamh M.'
'Meegan, Mary J.'

_publ_section_title
;
 Azetidin-2-ones: structures of antimitotic compounds based on the
 1-(3,4,5-trimethoxyphenyl)azetidin-2-one core
;
_journal_coeditor_code ZL2789
_journal_issue 8
_journal_name_full 'Acta Crystallographica Section E'
_journal_page_first 1187
_journal_page_last 1194
_journal_paper_doi 10.1107/S2056989020008555
_journal_volume 76
_journal_year 2020
_chemical_formula_iupac 'C27 H29 N O7'
_chemical_formula_moiety 'C27 H29 N O7'
_chemical_formula_sum 'C27 H29 N O7'
_chemical_formula_weight 479.51
_chemical_name_systematic 3-(3,4-Dimethoxyphenyl)-4-(4-methoxyphenyl)-1-(3,4,5-trimethoxyphenyl)azetidin-2-one
_space_group_crystal_system monoclinic
_space_group_IT_number 14
_space_group_name_Hall '-P 2ybc'
_space_group_name_H-M_alt 'P 1 21/c 1'
_atom_sites_solution_hydrogens geom
_atom_sites_solution_primary dual
_audit_creation_method
;
Olex2 1.2
(compiled 2018.05.29 svn.r3508 for OlexSys, GUI svn.r5506)
;
_cell_angle_alpha 90
_cell_angle_beta 109.839(6)
_cell_angle_gamma 90
_cell_formula_units_Z 4
_cell_length_a 8.858(2)
_cell_length_b 22.769(5)
_cell_length_c 12.822(2)
_cell_measurement_reflns_used 1212
_cell_measurement_temperature 100(2)
_cell_measurement_theta_max 23.08
_cell_measurement_theta_min 2.61
_cell_volume 2432.6(9)
_computing_cell_refinement
;
SAINT (Bruker, 2016)
;
_computing_data_collection
;
APEX3 (Bruker, 2017)
;
_computing_data_reduction
;
SAINT (Bruker, 2016)
;
_computing_molecular_graphics
;
<i>OLEX2</i> (Dolomanov <i>et al.</i>,  2009)
;
_computing_publication_material
;
<i>OLEX2</i> (Dolomanov <i>et al.</i>,  2009)
;
_computing_structure_refinement
;
SHELXL (Sheldrick, 2015b)
;
_computing_structure_solution
;
SHELXT (Sheldrick, 2015a)
;
_diffrn_ambient_temperature 100(2)
_diffrn_detector 'CMOS area detector'
_diffrn_detector_area_resol_mean 5.12
_diffrn_measured_fraction_theta_full 0.998
_diffrn_measured_fraction_theta_max 0.997
_diffrn_measurement_device 'three-circle diffractometer'
_diffrn_measurement_device_type 'Bruker D8 Quest ECO'
_diffrn_measurement_method '\w and \f scans'
_diffrn_radiation_monochromator graphite
_diffrn_radiation_probe x-ray
_diffrn_radiation_type MoK\a
_diffrn_radiation_wavelength 0.71073
_diffrn_reflns_av_R_equivalents 0.0583
_diffrn_reflns_av_unetI/netI 0.0424
_diffrn_reflns_limit_h_max 11
_diffrn_reflns_limit_h_min -11
_diffrn_reflns_limit_k_max 29
_diffrn_reflns_limit_k_min -29
_diffrn_reflns_limit_l_max 16
_diffrn_reflns_limit_l_min -16
_diffrn_reflns_number 27592
_diffrn_reflns_theta_full 25.242
_diffrn_reflns_theta_max 27.573
_diffrn_reflns_theta_min 3.030
_diffrn_source 'standard sealed X-ray tube'
_diffrn_standards_number 0
_exptl_absorpt_coefficient_mu 0.095
_exptl_absorpt_correction_T_max 0.7456
_exptl_absorpt_correction_T_min 0.7009
_exptl_absorpt_correction_type multi-scan
_exptl_absorpt_process_details
;
(SADABS; Bruker, 2016)
;
_exptl_crystal_colour 'clear colourless'
_exptl_crystal_density_diffrn 1.309
_exptl_crystal_density_method 'not measured'
_exptl_crystal_description block
_exptl_crystal_F_000 1016
_exptl_crystal_size_max 0.41
_exptl_crystal_size_mid 0.24
_exptl_crystal_size_min 0.12
_refine_diff_density_max 0.286
_refine_diff_density_min -0.243
_refine_ls_extinction_method none
_refine_ls_goodness_of_fit_ref 1.030
_refine_ls_hydrogen_treatment constr
_refine_ls_matrix_type full
_refine_ls_number_parameters 322
_refine_ls_number_reflns 5620
_refine_ls_number_restraints 0
_refine_ls_restrained_S_all 1.030
_refine_ls_R_factor_all 0.0731
_refine_ls_R_factor_gt 0.0445
_refine_ls_shift/su_max 0.000
_refine_ls_shift/su_mean 0.000
_refine_ls_structure_factor_coef Fsqd
_refine_ls_weighting_details 'w=1/[\s^2^(Fo^2^)+(0.0410P)^2^+1.0883P] where P=(Fo^2^+2Fc^2^)/3'
_refine_ls_weighting_scheme calc
_refine_ls_wR_factor_gt 0.0931
_refine_ls_wR_factor_ref 0.1059
_reflns_number_gt 4062
_reflns_number_total 5620
_reflns_threshold_expression 'I > 2\s(I)'
_cod_data_source_file zl2789sup1.cif
_cod_data_source_block 4
_cod_original_cell_volume 2432.4(9)
_cod_database_code 2243464
_shelx_space_group_comment
;
The symmetry employed for this shelxl refinement is uniquely defined
by the following loop, which should always be used as a source of
symmetry information in preference to the above space-group names.
They are only intended as comments.
;
_shelx_estimated_absorpt_t_min 0.962
_shelx_estimated_absorpt_t_max 0.989

loop_
_space_group_symop_operation_xyz
'x, y, z'
'-x, y+1/2, -z+1/2'
'-x, -y, -z'
'x, -y-1/2, z-1/2'

loop_
_atom_site_type_symbol
_atom_site_label
_atom_site_fract_x
_atom_site_fract_y
_atom_site_fract_z
_atom_site_U_iso_or_equiv
_atom_site_adp_type
_atom_site_calc_flag
_atom_site_occupancy
_atom_site_disorder_assembly
_atom_site_disorder_group
C C2 0.84113(18) 0.49962(7) 0.37411(13) 0.0162(3) Uani d 1 . .
C C3 0.87377(18) 0.51826(7) 0.26892(12) 0.0157(3) Uani d 1 . .
H H3 0.990712 0.526648 0.287047 0.019 Uiso calc 1 . .
C C4 0.78269(18) 0.57636(7) 0.27621(12) 0.0148(3) Uani d 1 . .
H H4 0.674264 0.577567 0.217418 0.018 Uiso calc 1 . .
C C5 0.71160(18) 0.57666(7) 0.45968(12) 0.0159(3) Uani d 1 . .
C C6 0.65806(18) 0.63452(7) 0.44685(13) 0.0172(3) Uani d 1 . .
H H6 0.662260 0.657388 0.385923 0.021 Uiso calc 1 . .
C C7 0.59827(18) 0.65825(7) 0.52487(13) 0.0180(3) Uani d 1 . .
C C8 0.59158(19) 0.62472(7) 0.61437(13) 0.0191(3) Uani d 1 . .
C C9 0.63928(19) 0.56597(7) 0.62198(13) 0.0184(3) Uani d 1 . .
C C10 0.70149(18) 0.54172(7) 0.54604(13) 0.0172(3) Uani d 1 . .
H H10 0.736532 0.50 0.552834 0.021 Uiso calc 1 . .
C C12 0.5546(2) 0.75159(7) 0.43424(15) 0.0287(4) Uani d 1 . .
H H12A 0.666405 0.754183 0.437184 0.043 Uiso calc 1 . .
H H12B 0.515127 0.790932 0.442413 0.043 Uiso calc 1 . .
H H12C 0.488671 0.734895 0.362860 0.043 Uiso calc 1 . .
C C14 0.3821(2) 0.66089(8) 0.67118(15) 0.0280(4) Uani d 1 . .
H H14A 0.320459 0.625990 0.636791 0.042 Uiso calc 1 . .
H H14B 0.351633 0.693908 0.619170 0.042 Uiso calc 1 . .
H H14C 0.359175 0.670784 0.738701 0.042 Uiso calc 1 . .
C C16 0.65212(19) 0.47368(7) 0.71345(14) 0.0206(3) Uani d 1 . .
H H16A 0.621470 0.456024 0.773065 0.031 Uiso calc 1 . .
H H16B 0.766690 0.466983 0.727773 0.031 Uiso calc 1 . .
H H16C 0.589438 0.455723 0.642492 0.031 Uiso calc 1 . .
C C18 0.86952(18) 0.63357(7) 0.28249(12) 0.0156(3) Uani d 1 . .
C C19 1.02182(19) 0.64340(7) 0.36055(13) 0.0180(3) Uani d 1 . .
H H19 1.072542 0.613428 0.412061 0.022 Uiso calc 1 . .
C C20 1.09906(19) 0.69640(7) 0.36331(13) 0.0196(3) Uani d 1 . .
H H20 1.202840 0.702656 0.416259 0.024 Uiso calc 1 . .
C C21 1.02479(19) 0.74069(7) 0.28846(13) 0.0186(3) Uani d 1 . .
C C22 0.8729(2) 0.73193(7) 0.21209(14) 0.0212(3) Uani d 1 . .
H H22 0.821209 0.762239 0.161711 0.025 Uiso calc 1 . .
C C23 0.79668(19) 0.67835(7) 0.20982(13) 0.0186(3) Uani d 1 . .
H H23 0.692445 0.672332 0.157316 0.022 Uiso calc 1 . .
C C25 1.0344(2) 0.83756(7) 0.22111(17) 0.0295(4) Uani d 1 . .
H H25A 0.933370 0.848261 0.231571 0.044 Uiso calc 1 . .
H H25B 1.012457 0.824058 0.144805 0.044 Uiso calc 1 . .
H H25C 1.105287 0.871891 0.235303 0.044 Uiso calc 1 . .
C C26 0.81566(18) 0.47948(7) 0.16849(12) 0.0160(3) Uani d 1 . .
C C27 0.65677(18) 0.45884(7) 0.13051(12) 0.0155(3) Uani d 1 . .
H H27 0.584360 0.470964 0.166563 0.019 Uiso calc 1 . .
C C28 0.60498(18) 0.42096(7) 0.04097(13) 0.0162(3) Uani d 1 . .
C C29 0.7138(2) 0.40170(7) -0.01069(13) 0.0186(3) Uani d 1 . .
C C30 0.8684(2) 0.42271(7) 0.02550(14) 0.0211(3) Uani d 1 . .
H H30 0.941328 0.410543 -0.010129 0.025 Uiso calc 1 . .
C C31 0.91876(19) 0.46188(7) 0.11445(13) 0.0197(3) Uani d 1 . .
H H31 1.025421 0.476615 0.138081 0.024 Uiso calc 1 . .
C C33 0.33850(19) 0.41571(7) 0.04667(14) 0.0211(3) Uani d 1 . .
H H33A 0.374581 0.402140 0.123772 0.032 Uiso calc 1 . .
H H33B 0.234442 0.397885 0.005896 0.032 Uiso calc 1 . .
H H33C 0.327728 0.458564 0.044877 0.032 Uiso calc 1 . .
C C35 0.7669(2) 0.33184(8) -0.13163(16) 0.0336(4) Uani d 1 . .
H H35A 0.847282 0.313216 -0.067872 0.050 Uiso calc 1 . .
H H35B 0.819835 0.359731 -0.166161 0.050 Uiso calc 1 . .
H H35C 0.711845 0.301696 -0.185730 0.050 Uiso calc 1 . .
N N1 0.77324(15) 0.55260(5) 0.38186(10) 0.0153(3) Uani d 1 . .
O O11 0.54523(14) 0.71481(5) 0.52208(9) 0.0219(3) Uani d 1 . .
O O13 0.54909(14) 0.64926(5) 0.69862(9) 0.0237(3) Uani d 1 . .
O O15 0.62117(15) 0.53530(5) 0.70912(10) 0.0250(3) Uani d 1 . .
O O17 0.86311(14) 0.45559(5) 0.43039(9) 0.0210(3) Uani d 1 . .
O O24 1.11080(14) 0.79146(5) 0.29664(10) 0.0247(3) Uani d 1 . .
O O32 0.45374(13) 0.39892(5) -0.00387(9) 0.0193(2) Uani d 1 . .
O O34 0.65265(14) 0.36228(5) -0.09539(10) 0.0243(3) Uani d 1 . .

loop_
_atom_site_aniso_label
_atom_site_aniso_U_11
_atom_site_aniso_U_22
_atom_site_aniso_U_33
_atom_site_aniso_U_12
_atom_site_aniso_U_13
_atom_site_aniso_U_23
C2 0.0141(7) 0.0173(8) 0.0137(7) -0.0023(6) 0.0002(6) -0.0024(6)
C3 0.0149(7) 0.0166(7) 0.0137(7) 0.0005(6) 0.0022(6) -0.0003(6)
C4 0.0162(7) 0.0161(7) 0.0117(7) -0.0016(6) 0.0042(6) 0.0010(6)
C5 0.0134(7) 0.0186(7) 0.0141(7) -0.0030(6) 0.0025(6) -0.0016(6)
C6 0.0179(7) 0.0174(7) 0.0155(7) -0.0026(6) 0.0045(6) 0.0013(6)
C7 0.0172(7) 0.0158(7) 0.0178(8) 0.0002(6) 0.0018(6) -0.0018(6)
C8 0.0202(8) 0.0231(8) 0.0142(7) 0.0014(6) 0.0062(6) -0.0019(6)
C9 0.0184(8) 0.0220(8) 0.0142(7) -0.0011(6) 0.0046(6) 0.0032(6)
C10 0.0184(7) 0.0155(7) 0.0166(8) 0.0003(6) 0.0045(6) 0.0024(6)
C12 0.0444(11) 0.0174(8) 0.0211(9) 0.0034(8) 0.0071(8) 0.0029(7)
C14 0.0256(9) 0.0335(10) 0.0279(10) -0.0012(8) 0.0130(8) -0.0089(8)
C16 0.0206(8) 0.0214(8) 0.0195(8) -0.0009(7) 0.0065(7) 0.0041(6)
C18 0.0177(7) 0.0169(7) 0.0131(7) -0.0020(6) 0.0065(6) -0.0016(6)
C19 0.0187(8) 0.0188(8) 0.0153(8) 0.0006(6) 0.0045(6) 0.0017(6)
C20 0.0171(8) 0.0222(8) 0.0168(8) -0.0033(6) 0.0023(6) -0.0020(6)
C21 0.0201(8) 0.0165(8) 0.0202(8) -0.0042(6) 0.0081(7) -0.0032(6)
C22 0.0224(8) 0.0167(8) 0.0210(8) 0.0002(6) 0.0027(7) 0.0030(6)
C23 0.0176(8) 0.0192(8) 0.0160(8) -0.0023(6) 0.0019(6) -0.0010(6)
C25 0.0274(9) 0.0163(8) 0.0425(11) -0.0036(7) 0.0091(8) 0.0043(8)
C26 0.0191(7) 0.0152(7) 0.0123(7) 0.0003(6) 0.0034(6) 0.0014(6)
C27 0.0177(7) 0.0148(7) 0.0140(7) 0.0020(6) 0.0055(6) 0.0009(6)
C28 0.0186(7) 0.0149(7) 0.0136(7) -0.0018(6) 0.0036(6) 0.0025(6)
C29 0.0256(8) 0.0164(8) 0.0131(7) -0.0008(6) 0.0059(6) -0.0017(6)
C30 0.0221(8) 0.0232(8) 0.0211(8) 0.0020(7) 0.0112(7) -0.0024(7)
C31 0.0166(7) 0.0218(8) 0.0204(8) -0.0014(6) 0.0061(6) -0.0013(6)
C33 0.0185(8) 0.0262(9) 0.0184(8) -0.0038(7) 0.0058(6) -0.0013(7)
C35 0.0427(11) 0.0297(10) 0.0326(11) -0.0002(9) 0.0185(9) -0.0140(8)
N1 0.0182(6) 0.0146(6) 0.0133(6) 0.0000(5) 0.0054(5) 0.0021(5)
O11 0.0282(6) 0.0153(6) 0.0218(6) 0.0027(5) 0.0078(5) -0.0001(5)
O13 0.0258(6) 0.0283(6) 0.0178(6) 0.0032(5) 0.0082(5) -0.0034(5)
O15 0.0366(7) 0.0226(6) 0.0205(6) 0.0035(5) 0.0158(5) 0.0053(5)
O17 0.0275(6) 0.0156(6) 0.0166(6) 0.0012(5) 0.0029(5) 0.0025(4)
O24 0.0215(6) 0.0164(6) 0.0326(7) -0.0058(5) 0.0047(5) 0.0010(5)
O32 0.0183(6) 0.0221(6) 0.0168(6) -0.0039(5) 0.0050(5) -0.0034(5)
O34 0.0292(6) 0.0248(6) 0.0204(6) -0.0031(5) 0.0105(5) -0.0100(5)

loop_
_atom_type_symbol
_atom_type_description
_atom_type_scat_dispersion_real
_atom_type_scat_dispersion_imag
_atom_type_scat_source
C C 0.0033 0.0016 'International Tables Vol C Tables 4.2.6.8 and 6.1.1.4'
H H 0.0000 0.0000 'International Tables Vol C Tables 4.2.6.8 and 6.1.1.4'
N N 0.0061 0.0033 'International Tables Vol C Tables 4.2.6.8 and 6.1.1.4'
O O 0.0106 0.0060 'International Tables Vol C Tables 4.2.6.8 and 6.1.1.4'

loop_
_geom_angle_atom_site_label_1
_geom_angle_atom_site_label_2
_geom_angle_atom_site_label_3
_geom_angle_site_symmetry_1
_geom_angle_site_symmetry_3
_geom_angle
_geom_angle_publ_flag
N1 C2 C3 . . 92.21(12) ?
O17 C2 C3 . . 135.51(15) ?
O17 C2 N1 . . 132.28(15) ?
C2 C3 H3 . . 109.8 ?
C2 C3 C4 . . 85.80(11) ?
C4 C3 H3 . . 109.8 ?
C26 C3 C2 . . 118.68(13) ?
C26 C3 H3 . . 109.8 ?
C26 C3 C4 . . 120.91(13) ?
C3 C4 H4 . . 111.1 ?
C18 C4 C3 . . 118.07(13) ?
C18 C4 H4 . . 111.1 ?
N1 C4 C3 . . 86.37(11) ?
N1 C4 H4 . . 111.1 ?
N1 C4 C18 . . 116.94(12) ?
C6 C5 N1 . . 119.06(14) ?
C10 C5 C6 . . 121.64(14) ?
C10 C5 N1 . . 119.28(14) ?
C5 C6 H6 . . 120.6 ?
C7 C6 C5 . . 118.74(14) ?
C7 C6 H6 . . 120.6 ?
C6 C7 C8 . . 120.78(15) ?
O11 C7 C6 . . 123.97(14) ?
O11 C7 C8 . . 115.24(14) ?
C7 C8 C9 . . 119.01(14) ?
O13 C8 C7 . . 121.47(14) ?
O13 C8 C9 . . 119.38(14) ?
C10 C9 C8 . . 121.05(14) ?
O15 C9 C8 . . 115.35(14) ?
O15 C9 C10 . . 123.61(14) ?
C5 C10 H10 . . 120.7 ?
C9 C10 C5 . . 118.67(14) ?
C9 C10 H10 . . 120.7 ?
H12A C12 H12B . . 109.5 ?
H12A C12 H12C . . 109.5 ?
H12B C12 H12C . . 109.5 ?
O11 C12 H12A . . 109.5 ?
O11 C12 H12B . . 109.5 ?
O11 C12 H12C . . 109.5 ?
H14A C14 H14B . . 109.5 ?
H14A C14 H14C . . 109.5 ?
H14B C14 H14C . . 109.5 ?
O13 C14 H14A . . 109.5 ?
O13 C14 H14B . . 109.5 ?
O13 C14 H14C . . 109.5 ?
H16A C16 H16B . . 109.5 ?
H16A C16 H16C . . 109.5 ?
H16B C16 H16C . . 109.5 ?
O15 C16 H16A . . 109.5 ?
O15 C16 H16B . . 109.5 ?
O15 C16 H16C . . 109.5 ?
C19 C18 C4 . . 121.98(14) ?
C23 C18 C4 . . 119.33(14) ?
C23 C18 C19 . . 118.69(14) ?
C18 C19 H19 . . 119.8 ?
C20 C19 C18 . . 120.48(15) ?
C20 C19 H19 . . 119.8 ?
C19 C20 H20 . . 120.0 ?
C19 C20 C21 . . 120.02(15) ?
C21 C20 H20 . . 120.0 ?
C22 C21 C20 . . 120.09(15) ?
O24 C21 C20 . . 115.97(14) ?
O24 C21 C22 . . 123.94(15) ?
C21 C22 H22 . . 120.3 ?
C21 C22 C23 . . 119.35(15) ?
C23 C22 H22 . . 120.3 ?
C18 C23 C22 . . 121.35(15) ?
C18 C23 H23 . . 119.3 ?
C22 C23 H23 . . 119.3 ?
H25A C25 H25B . . 109.5 ?
H25A C25 H25C . . 109.5 ?
H25B C25 H25C . . 109.5 ?
O24 C25 H25A . . 109.5 ?
O24 C25 H25B . . 109.5 ?
O24 C25 H25C . . 109.5 ?
C27 C26 C3 . . 120.38(14) ?
C31 C26 C3 . . 120.59(14) ?
C31 C26 C27 . . 118.99(14) ?
C26 C27 H27 . . 119.8 ?
C28 C27 C26 . . 120.47(14) ?
C28 C27 H27 . . 119.8 ?
C27 C28 C29 . . 119.73(14) ?
O32 C28 C27 . . 125.56(14) ?
O32 C28 C29 . . 114.70(13) ?
C30 C29 C28 . . 119.63(14) ?
O34 C29 C28 . . 115.20(14) ?
O34 C29 C30 . . 125.17(14) ?
C29 C30 H30 . . 119.9 ?
C29 C30 C31 . . 120.23(15) ?
C31 C30 H30 . . 119.9 ?
C26 C31 C30 . . 120.89(15) ?
C26 C31 H31 . . 119.6 ?
C30 C31 H31 . . 119.6 ?
H33A C33 H33B . . 109.5 ?
H33A C33 H33C . . 109.5 ?
H33B C33 H33C . . 109.5 ?
O32 C33 H33A . . 109.5 ?
O32 C33 H33B . . 109.5 ?
O32 C33 H33C . . 109.5 ?
H35A C35 H35B . . 109.5 ?
H35A C35 H35C . . 109.5 ?
H35B C35 H35C . . 109.5 ?
O34 C35 H35A . . 109.5 ?
O34 C35 H35B . . 109.5 ?
O34 C35 H35C . . 109.5 ?
C2 N1 C4 . . 95.31(12) ?
C2 N1 C5 . . 133.20(13) ?
C5 N1 C4 . . 131.48(13) ?
C7 O11 C12 . . 117.48(13) ?
C8 O13 C14 . . 114.77(13) ?
C9 O15 C16 . . 117.25(12) ?
C21 O24 C25 . . 116.37(13) ?
C28 O32 C33 . . 117.39(12) ?
C29 O34 C35 . . 116.26(13) ?

loop_
_geom_bond_atom_site_label_1
_geom_bond_atom_site_label_2
_geom_bond_site_symmetry_2
_geom_bond_distance
_geom_bond_publ_flag
C2 C3 . 1.532(2) ?
C2 N1 . 1.367(2) ?
C2 O17 . 1.2117(19) ?
C3 H3 . 1.0000 ?
C3 C4 . 1.569(2) ?
C3 C26 . 1.501(2) ?
C4 H4 . 1.0000 ?
C4 C18 . 1.501(2) ?
C4 N1 . 1.4873(19) ?
C5 C6 . 1.391(2) ?
C5 C10 . 1.391(2) ?
C5 N1 . 1.4012(19) ?
C6 H6 . 0.9500 ?
C6 C7 . 1.390(2) ?
C7 C8 . 1.396(2) ?
C7 O11 . 1.3672(19) ?
C8 C9 . 1.396(2) ?
C8 O13 . 1.3772(19) ?
C9 C10 . 1.386(2) ?
C9 O15 . 1.3724(19) ?
C10 H10 . 0.9500 ?
C12 H12A . 0.9800 ?
C12 H12B . 0.9800 ?
C12 H12C . 0.9800 ?
C12 O11 . 1.428(2) ?
C14 H14A . 0.9800 ?
C14 H14B . 0.9800 ?
C14 H14C . 0.9800 ?
C14 O13 . 1.425(2) ?
C16 H16A . 0.9800 ?
C16 H16B . 0.9800 ?
C16 H16C . 0.9800 ?
C16 O15 . 1.4271(19) ?
C18 C19 . 1.398(2) ?
C18 C23 . 1.384(2) ?
C19 H19 . 0.9500 ?
C19 C20 . 1.382(2) ?
C20 H20 . 0.9500 ?
C20 C21 . 1.394(2) ?
C21 C22 . 1.384(2) ?
C21 O24 . 1.3687(19) ?
C22 H22 . 0.9500 ?
C22 C23 . 1.390(2) ?
C23 H23 . 0.9500 ?
C25 H25A . 0.9800 ?
C25 H25B . 0.9800 ?
C25 H25C . 0.9800 ?
C25 O24 . 1.433(2) ?
C26 C27 . 1.405(2) ?
C26 C31 . 1.380(2) ?
C27 H27 . 0.9500 ?
C27 C28 . 1.384(2) ?
C28 C29 . 1.412(2) ?
C28 O32 . 1.3617(18) ?
C29 C30 . 1.374(2) ?
C29 O34 . 1.3709(19) ?
C30 H30 . 0.9500 ?
C30 C31 . 1.396(2) ?
C31 H31 . 0.9500 ?
C33 H33A . 0.9800 ?
C33 H33B . 0.9800 ?
C33 H33C . 0.9800 ?
C33 O32 . 1.4342(19) ?
C35 H35A . 0.9800 ?
C35 H35B . 0.9800 ?
C35 H35C . 0.9800 ?
C35 O34 . 1.428(2) ?

loop_
_geom_hbond_atom_site_label_D
_geom_hbond_atom_site_label_H
_geom_hbond_atom_site_label_A
_geom_hbond_site_symmetry_A
_geom_hbond_distance_DH
_geom_hbond_distance_HA
_geom_hbond_distance_DA
_geom_hbond_angle_DHA
_geom_hbond_publ_flag
C10 H10 O17 . 0.95 2.46 3.088(2) 124 n
C33 H33A O13 3_666 0.98 2.44 3.411(2) 170 n
C33 H33A O15 3_666 0.98 2.56 3.228(2) 125 n

loop_
_geom_torsion_atom_site_label_1
_geom_torsion_atom_site_label_2
_geom_torsion_atom_site_label_3
_geom_torsion_atom_site_label_4
_geom_torsion_site_symmetry_1
_geom_torsion_site_symmetry_2
_geom_torsion_site_symmetry_3
_geom_torsion_site_symmetry_4
_geom_torsion
_geom_torsion_publ_flag
C2 C3 C4 C18 . . . . 122.60(13) ?
C2 C3 C4 N1 . . . . 3.87(10) ?
C2 C3 C26 C27 . . . . 49.0(2) ?
C2 C3 C26 C31 . . . . -128.69(16) ?
C3 C2 N1 C4 . . . . 4.44(12) ?
C3 C2 N1 C5 . . . . -176.97(15) ?
C3 C4 C18 C19 . . . . -51.9(2) ?
C3 C4 C18 C23 . . . . 128.81(15) ?
C3 C4 N1 C2 . . . . -4.35(12) ?
C3 C4 N1 C5 . . . . 177.03(15) ?
C3 C26 C27 C28 . . . . -177.09(14) ?
C3 C26 C31 C30 . . . . 175.73(14) ?
C4 C3 C26 C27 . . . . -54.3(2) ?
C4 C3 C26 C31 . . . . 128.01(16) ?
C4 C18 C19 C20 . . . . 179.34(14) ?
C4 C18 C23 C22 . . . . -179.58(15) ?
C5 C6 C7 C8 . . . . -0.1(2) ?
C5 C6 C7 O11 . . . . 178.70(14) ?
C6 C5 C10 C9 . . . . -1.3(2) ?
C6 C5 N1 C2 . . . . 176.19(16) ?
C6 C5 N1 C4 . . . . -5.7(2) ?
C6 C7 C8 C9 . . . . -2.8(2) ?
C6 C7 C8 O13 . . . . 172.91(14) ?
C6 C7 O11 C12 . . . . -1.0(2) ?
C7 C8 C9 C10 . . . . 3.8(2) ?
C7 C8 C9 O15 . . . . -176.74(14) ?
C7 C8 O13 C14 . . . . 75.6(2) ?
C8 C7 O11 C12 . . . . 177.94(14) ?
C8 C9 C10 C5 . . . . -1.8(2) ?
C8 C9 O15 C16 . . . . 173.48(14) ?
C9 C8 O13 C14 . . . . -108.73(17) ?
C10 C5 C6 C7 . . . . 2.3(2) ?
C10 C5 N1 C2 . . . . -5.5(2) ?
C10 C5 N1 C4 . . . . 172.62(14) ?
C10 C9 O15 C16 . . . . -7.1(2) ?
C18 C4 N1 C2 . . . . -124.13(14) ?
C18 C4 N1 C5 . . . . 57.3(2) ?
C18 C19 C20 C21 . . . . 0.4(2) ?
C19 C18 C23 C22 . . . . 1.1(2) ?
C19 C20 C21 C22 . . . . 0.7(2) ?
C19 C20 C21 O24 . . . . -179.43(14) ?
C20 C21 C22 C23 . . . . -1.0(2) ?
C20 C21 O24 C25 . . . . -179.10(15) ?
C21 C22 C23 C18 . . . . 0.1(2) ?
C22 C21 O24 C25 . . . . 0.7(2) ?
C23 C18 C19 C20 . . . . -1.3(2) ?
C26 C3 C4 C18 . . . . -116.28(16) ?
C26 C3 C4 N1 . . . . 124.99(14) ?
C26 C27 C28 C29 . . . . 1.7(2) ?
C26 C27 C28 O32 . . . . -178.98(14) ?
C27 C26 C31 C30 . . . . -2.0(2) ?
C27 C28 C29 C30 . . . . -2.7(2) ?
C27 C28 C29 O34 . . . . 177.23(14) ?
C27 C28 O32 C33 . . . . -0.8(2) ?
C28 C29 C30 C31 . . . . 1.4(2) ?
C28 C29 O34 C35 . . . . -165.89(15) ?
C29 C28 O32 C33 . . . . 178.51(13) ?
C29 C30 C31 C26 . . . . 1.0(2) ?
C30 C29 O34 C35 . . . . 14.1(2) ?
C31 C26 C27 C28 . . . . 0.6(2) ?
N1 C2 C3 C4 . . . . -4.21(11) ?
N1 C2 C3 C26 . . . . -127.37(14) ?
N1 C4 C18 C19 . . . . 49.1(2) ?
N1 C4 C18 C23 . . . . -130.20(15) ?
N1 C5 C6 C7 . . . . -179.48(14) ?
N1 C5 C10 C9 . . . . -179.57(14) ?
O11 C7 C8 C9 . . . . 178.24(14) ?
O11 C7 C8 O13 . . . . -6.0(2) ?
O13 C8 C9 C10 . . . . -172.02(14) ?
O13 C8 C9 O15 . . . . 7.4(2) ?
O15 C9 C10 C5 . . . . 178.82(14) ?
O17 C2 C3 C4 . . . . 175.09(18) ?
O17 C2 C3 C26 . . . . 51.9(2) ?
O17 C2 N1 C4 . . . . -174.89(17) ?
O17 C2 N1 C5 . . . . 3.7(3) ?
O24 C21 C22 C23 . . . . 179.19(15) ?
O32 C28 C29 C30 . . . . 177.87(14) ?
O32 C28 C29 O34 . . . . -2.2(2) ?
O34 C29 C30 C31 . . . . -178.55(15) ?

_cod_database_fobs_code 2243464
